data_7043956
loop_
_publ_author_name
'Kosai, Tomoyuki'
'Ishida, Shintaro'
'Iwamoto, Takeaki'

_publ_section_title
;
 Heteroaryldisilenes: heteroaryl groups serve as electron acceptors for
 Si&#xE001;Si double bonds in intramolecular charge transfer transitions
;
_journal_name_full 'Dalton Trans.'
_journal_paper_doi 10.1039/C7DT02357J
_journal_year 2017
_chemical_formula_moiety 'C34 H62 Si6'
_chemical_formula_sum 'C34 H62 Si6'
_chemical_formula_weight 639.37
_chemical_melting_point 444
_chemical_name_systematic disilenylmesitylene
_space_group_crystal_system monoclinic
_space_group_IT_number 14
_space_group_name_Hall '-P 2ybc'
_space_group_name_H-M_alt 'P 1 21/c 1'
_symmetry_space_group_name_Hall '-P 2ybc'
_symmetry_space_group_name_H-M 'P 1 21/c 1'
_atom_sites_solution_hydrogens geom
_audit_creation_method SHELXL-2014
_audit_update_record
;
2017-06-26 deposited with the CCDC.
2017-08-11 downloaded from the CCDC.
;
_cell_angle_alpha 90
_cell_angle_beta 90.9660(10)
_cell_angle_gamma 90
_cell_formula_units_Z 4
_cell_length_a 11.3903(3)
_cell_length_b 17.1318(4)
_cell_length_c 19.8809(5)
_cell_measurement_reflns_used 5735
_cell_measurement_temperature 100(2)
_cell_measurement_theta_max 28.11
_cell_measurement_theta_min 2.37
_cell_volume 3878.93(17)
_computing_cell_refinement 'Bruker SAINT'
_computing_data_collection 'Bruker APEX2'
_computing_data_reduction 'Bruker SAINT'
_computing_molecular_graphics 'Bruker SHELXTL'
_computing_publication_material 'Bruker SHELXTL'
_computing_structure_refinement 'SHELXL-2014 (Sheldrick 2014)'
_computing_structure_solution 'SHELXS-97 (Sheldrick 2008)'
_diffrn_ambient_temperature 100(2)
_diffrn_detector_area_resol_mean 8.333
_diffrn_measured_fraction_theta_full 1.000
_diffrn_measured_fraction_theta_max 1.000
_diffrn_measurement_device_type 'Bruker APEXII CCD area detector'
_diffrn_measurement_method 'phi and omega scans'
_diffrn_radiation_monochromator 'Bruker Helios multilayer confocal mirror'
_diffrn_radiation_source 'Bruker TXS fine-focus rotating anode'
_diffrn_radiation_type MoK\a
_diffrn_radiation_wavelength 0.71073
_diffrn_reflns_av_R_equivalents 0.0462
_diffrn_reflns_av_unetI/netI 0.0491
_diffrn_reflns_Laue_measured_fraction_full 1.000
_diffrn_reflns_Laue_measured_fraction_max 1.000
_diffrn_reflns_limit_h_max 14
_diffrn_reflns_limit_h_min -10
_diffrn_reflns_limit_k_max 22
_diffrn_reflns_limit_k_min -22
_diffrn_reflns_limit_l_max 25
_diffrn_reflns_limit_l_min -25
_diffrn_reflns_number 28627
_diffrn_reflns_point_group_measured_fraction_full 1.000
_diffrn_reflns_point_group_measured_fraction_max 1.000
_diffrn_reflns_theta_full 25.242
_diffrn_reflns_theta_max 27.494
_diffrn_reflns_theta_min 1.569
_exptl_absorpt_coefficient_mu 0.236
_exptl_absorpt_correction_T_max 0.7466
_exptl_absorpt_correction_T_min 0.6619
_exptl_absorpt_correction_type empirical
_exptl_absorpt_process_details 'SADABS Sheldrick 1996'
_exptl_crystal_colour orange
_exptl_crystal_density_diffrn 1.095
_exptl_crystal_description block
_exptl_crystal_F_000 1400
_exptl_crystal_recrystallization_method 'Re-crystallisation from solvent: diethyl ether'
_exptl_crystal_size_max 0.200
_exptl_crystal_size_mid 0.050
_exptl_crystal_size_min 0.050
_refine_diff_density_max 0.415
_refine_diff_density_min -0.323
_refine_diff_density_rms 0.058
_refine_ls_extinction_method none
_refine_ls_goodness_of_fit_ref 1.010
_refine_ls_hydrogen_treatment constr
_refine_ls_matrix_type full
_refine_ls_number_parameters 379
_refine_ls_number_reflns 8901
_refine_ls_number_restraints 0
_refine_ls_restrained_S_all 1.010
_refine_ls_R_factor_all 0.0593
_refine_ls_R_factor_gt 0.0386
_refine_ls_shift/su_max 0.000
_refine_ls_shift/su_mean 0.000
_refine_ls_structure_factor_coef Fsqd
_refine_ls_weighting_details 'w=1/[\s^2^(Fo^2^)+(0.0463P)^2^+1.3162P] where P=(Fo^2^+2Fc^2^)/3'
_refine_ls_weighting_scheme calc
_refine_ls_wR_factor_gt 0.0904
_refine_ls_wR_factor_ref 0.1006
_reflns_Friedel_coverage 0.000
_reflns_number_gt 6796
_reflns_number_total 8901
_reflns_threshold_expression 'I > 2\s(I)'
_cod_data_source_file c7dt02357j2.cif
_cod_data_source_block TK59a_a
_cod_database_code 7043956
_shelx_space_group_comment
;
The symmetry employed for this shelxl refinement is uniquely defined
by the following loop, which should always be used as a source of
symmetry information in preference to the above space-group names.
They are only intended as comments.
;
_shelx_estimated_absorpt_t_min 0.954
_shelx_estimated_absorpt_t_max 0.988
_shelxl_version_number 2014-3

loop_
_space_group_symop_operation_xyz
'x, y, z'
'-x, y+1/2, -z+1/2'
'-x, -y, -z'
'x, -y-1/2, z-1/2'

loop_
_atom_site_label
_atom_site_type_symbol
_atom_site_fract_x
_atom_site_fract_y
_atom_site_fract_z
_atom_site_U_iso_or_equiv
_atom_site_adp_type
_atom_site_occupancy
_atom_site_site_symmetry_order
_atom_site_calc_flag
_atom_site_refinement_flags_posn
_atom_site_refinement_flags_adp
Si1 Si 0.70151(4) 0.26186(3) 0.28910(2) 0.01282(11) Uani 1 1 d . .
Si2 Si 0.67359(5) 0.25148(3) 0.39642(3) 0.02143(13) Uani 1 1 d . .
Si3 Si 0.98160(4) 0.24489(3) 0.26116(3) 0.01740(12) Uani 1 1 d . .
Si4 Si 0.80946(4) 0.10944(3) 0.22344(3) 0.01659(12) Uani 1 1 d . .
Si5 Si 0.63335(4) 0.42856(3) 0.23157(3) 0.01573(11) Uani 1 1 d . .
Si6 Si 0.44980(4) 0.29542(3) 0.21418(3) 0.01435(11) Uani 1 1 d . .
C1 C 0.82418(14) 0.21951(10) 0.23559(9) 0.0136(3) Uani 1 1 d . .
C2 C 0.80049(15) 0.26460(10) 0.16736(9) 0.0151(4) Uani 1 1 d . .
H1 H 0.8487 0.3127 0.1671 0.018 Uiso 1 1 calc R U
H2 H 0.8257 0.2314 0.1295 0.018 Uiso 1 1 calc R U
C3 C 0.67093(15) 0.28681(10) 0.15644(9) 0.0142(3) Uani 1 1 d . .
H3 H 0.6267 0.2404 0.1405 0.017 Uiso 1 1 calc R U
H4 H 0.6650 0.3273 0.1210 0.017 Uiso 1 1 calc R U
C4 C 0.61368(14) 0.31850(10) 0.22259(8) 0.0119(3) Uani 1 1 d . .
C5 C 1.08020(16) 0.23600(13) 0.18652(10) 0.0258(4) Uani 1 1 d . .
H5 H 1.0375 0.2526 0.1458 0.039 Uiso 1 1 calc R U
H6 H 1.1050 0.1816 0.1815 0.039 Uiso 1 1 calc R U
H7 H 1.1495 0.2692 0.1934 0.039 Uiso 1 1 calc R U
C6 C 1.04574(17) 0.18048(12) 0.32834(10) 0.0253(4) Uani 1 1 d . .
H8 H 1.1203 0.2026 0.3446 0.038 Uiso 1 1 calc R U
H9 H 1.0594 0.1283 0.3099 0.038 Uiso 1 1 calc R U
H10 H 0.9910 0.1768 0.3657 0.038 Uiso 1 1 calc R U
C7 C 0.99914(17) 0.34936(11) 0.28756(10) 0.0239(4) Uani 1 1 d . .
H11 H 0.9313 0.3652 0.3140 0.036 Uiso 1 1 calc R U
H12 H 1.0043 0.3825 0.2475 0.036 Uiso 1 1 calc R U
H13 H 1.0710 0.3550 0.3149 0.036 Uiso 1 1 calc R U
C8 C 0.93022(18) 0.06969(12) 0.16995(12) 0.0319(5) Uani 1 1 d . .
H14 H 0.9114 0.0160 0.1567 0.048 Uiso 1 1 calc R U
H15 H 1.0044 0.0703 0.1957 0.048 Uiso 1 1 calc R U
H16 H 0.9378 0.1021 0.1296 0.048 Uiso 1 1 calc R U
C9 C 0.81152(19) 0.05537(11) 0.30500(10) 0.0276(5) Uani 1 1 d . .
H17 H 0.7471 0.0738 0.3329 0.041 Uiso 1 1 calc R U
H18 H 0.8866 0.0645 0.3285 0.041 Uiso 1 1 calc R U
H19 H 0.8020 -0.0006 0.2963 0.041 Uiso 1 1 calc R U
C10 C 0.67074(17) 0.08044(11) 0.17890(10) 0.0224(4) Uani 1 1 d . .
H20 H 0.6768 0.0261 0.1640 0.034 Uiso 1 1 calc R U
H21 H 0.6579 0.1143 0.1397 0.034 Uiso 1 1 calc R U
H22 H 0.6047 0.0857 0.2095 0.034 Uiso 1 1 calc R U
C11 C 0.77965(17) 0.46536(11) 0.20444(12) 0.0285(5) Uani 1 1 d . .
H23 H 0.7793 0.5226 0.2044 0.043 Uiso 1 1 calc R U
H24 H 0.7956 0.4463 0.1590 0.043 Uiso 1 1 calc R U
H25 H 0.8408 0.4465 0.2357 0.043 Uiso 1 1 calc R U
C12 C 0.52943(18) 0.48416(11) 0.17531(10) 0.0235(4) Uani 1 1 d . .
H26 H 0.4485 0.4740 0.1888 0.035 Uiso 1 1 calc R U
H27 H 0.5395 0.4674 0.1286 0.035 Uiso 1 1 calc R U
H28 H 0.5460 0.5401 0.1791 0.035 Uiso 1 1 calc R U
C13 C 0.61420(19) 0.46218(11) 0.32006(10) 0.0252(4) Uani 1 1 d . .
H29 H 0.6035 0.5189 0.3206 0.038 Uiso 1 1 calc R U
H30 H 0.6840 0.4484 0.3470 0.038 Uiso 1 1 calc R U
H31 H 0.5450 0.4369 0.3390 0.038 Uiso 1 1 calc R U
C14 C 0.42066(16) 0.18821(10) 0.21892(10) 0.0201(4) Uani 1 1 d . .
H32 H 0.4666 0.1656 0.2562 0.030 Uiso 1 1 calc R U
H33 H 0.4432 0.1634 0.1766 0.030 Uiso 1 1 calc R U
H34 H 0.3369 0.1794 0.2264 0.030 Uiso 1 1 calc R U
C15 C 0.36119(16) 0.34693(11) 0.27928(10) 0.0209(4) Uani 1 1 d . .
H35 H 0.2803 0.3275 0.2776 0.031 Uiso 1 1 calc R U
H36 H 0.3615 0.4032 0.2703 0.031 Uiso 1 1 calc R U
H37 H 0.3955 0.3370 0.3240 0.031 Uiso 1 1 calc R U
C16 C 0.39125(16) 0.32250(12) 0.12822(10) 0.0225(4) Uani 1 1 d . .
H38 H 0.4460 0.3045 0.0940 0.034 Uiso 1 1 calc R U
H39 H 0.3827 0.3793 0.1252 0.034 Uiso 1 1 calc R U
H40 H 0.3146 0.2977 0.1207 0.034 Uiso 1 1 calc R U
C17 C 0.78283(16) 0.20103(11) 0.45480(9) 0.0200(4) Uani 1 1 d . .
C18 C 0.89299(16) 0.23311(12) 0.47322(9) 0.0222(4) Uani 1 1 d . .
C19 C 0.97200(17) 0.19003(13) 0.51289(10) 0.0268(5) Uani 1 1 d . .
H41 H 1.0462 0.2123 0.5240 0.032 Uiso 1 1 calc R U
C20 C 0.94630(19) 0.11661(13) 0.53642(10) 0.0294(5) Uani 1 1 d . .
C21 C 0.83583(19) 0.08621(12) 0.52071(10) 0.0285(5) Uani 1 1 d . .
H42 H 0.8155 0.0362 0.5375 0.034 Uiso 1 1 calc R U
C22 C 0.75435(18) 0.12662(12) 0.48137(10) 0.0231(4) Uani 1 1 d . .
C23 C 0.93357(17) 0.31300(13) 0.45255(11) 0.0265(4) Uani 1 1 d . .
H43 H 0.9380 0.3470 0.4922 0.040 Uiso 1 1 calc R U
H44 H 0.8778 0.3350 0.4196 0.040 Uiso 1 1 calc R U
H45 H 1.0113 0.3091 0.4324 0.040 Uiso 1 1 calc R U
C24 C 1.0334(2) 0.07080(15) 0.57900(11) 0.0403(6) Uani 1 1 d . .
H46 H 1.1133 0.0882 0.5692 0.060 Uiso 1 1 calc R U
H47 H 1.0259 0.0151 0.5686 0.060 Uiso 1 1 calc R U
H48 H 1.0175 0.0794 0.6267 0.060 Uiso 1 1 calc R U
C25 C 0.63614(19) 0.08939(12) 0.46881(11) 0.0295(5) Uani 1 1 d . .
H49 H 0.6364 0.0364 0.4873 0.044 Uiso 1 1 calc R U
H50 H 0.6198 0.0872 0.4203 0.044 Uiso 1 1 calc R U
H51 H 0.5753 0.1204 0.4907 0.044 Uiso 1 1 calc R U
C26 C 0.53987(15) 0.29033(11) 0.44137(9) 0.0170(4) Uani 1 1 d . .
C27 C 0.55309(16) 0.35649(11) 0.48389(9) 0.0174(4) Uani 1 1 d . .
C28 C 0.45696(16) 0.38720(11) 0.51696(9) 0.0193(4) Uani 1 1 d . .
H52 H 0.4677 0.4316 0.5451 0.023 Uiso 1 1 calc R U
C29 C 0.34531(16) 0.35473(11) 0.51000(10) 0.0200(4) Uani 1 1 d . .
C30 C 0.33318(16) 0.28931(11) 0.47008(10) 0.0197(4) Uani 1 1 d . .
H53 H 0.2580 0.2657 0.4657 0.024 Uiso 1 1 calc R U
C31 C 0.42687(16) 0.25642(11) 0.43591(9) 0.0181(4) Uani 1 1 d . .
C32 C 0.67141(16) 0.39418(12) 0.49554(10) 0.0227(4) Uani 1 1 d . .
H54 H 0.6616 0.4428 0.5207 0.034 Uiso 1 1 calc R U
H55 H 0.7071 0.4056 0.4521 0.034 Uiso 1 1 calc R U
H56 H 0.7223 0.3586 0.5213 0.034 Uiso 1 1 calc R U
C33 C 0.24161(17) 0.38919(13) 0.54578(11) 0.0289(5) Uani 1 1 d . .
H57 H 0.2064 0.4306 0.5180 0.043 Uiso 1 1 calc R U
H58 H 0.2679 0.4111 0.5890 0.043 Uiso 1 1 calc R U
H59 H 0.1832 0.3483 0.5535 0.043 Uiso 1 1 calc R U
C34 C 0.40066(17) 0.18420(12) 0.39509(10) 0.0253(4) Uani 1 1 d . .
H60 H 0.3755 0.1422 0.4250 0.038 Uiso 1 1 calc R U
H61 H 0.4715 0.1680 0.3715 0.038 Uiso 1 1 calc R U
H62 H 0.3379 0.1955 0.3622 0.038 Uiso 1 1 calc R U

loop_
_atom_site_aniso_label
_atom_site_aniso_U_11
_atom_site_aniso_U_22
_atom_site_aniso_U_33
_atom_site_aniso_U_23
_atom_site_aniso_U_13
_atom_site_aniso_U_12
Si1 0.0124(2) 0.0145(2) 0.0115(2) 0.00177(18) 0.00047(18) 0.00248(18)
Si2 0.0199(3) 0.0336(3) 0.0109(3) 0.0010(2) 0.0004(2) 0.0114(2)
Si3 0.0119(2) 0.0243(3) 0.0160(3) -0.0008(2) 0.00033(19) 0.0021(2)
Si4 0.0194(2) 0.0139(2) 0.0165(3) 0.0007(2) 0.0018(2) 0.0045(2)
Si5 0.0200(2) 0.0107(2) 0.0163(3) 0.00055(19) -0.0026(2) 0.00037(19)
Si6 0.0126(2) 0.0148(2) 0.0156(3) -0.00054(19) -0.00193(18) 0.00113(19)
C1 0.0138(8) 0.0146(8) 0.0124(9) 0.0008(7) 0.0015(7) 0.0023(7)
C2 0.0163(8) 0.0163(9) 0.0127(9) 0.0013(7) 0.0016(7) 0.0013(7)
C3 0.0158(8) 0.0142(8) 0.0126(9) 0.0008(7) 0.0003(7) -0.0003(7)
C4 0.0133(8) 0.0116(8) 0.0108(8) 0.0015(6) -0.0011(6) 0.0020(6)
C5 0.0152(9) 0.0393(12) 0.0230(11) -0.0019(9) 0.0036(8) -0.0001(8)
C6 0.0193(9) 0.0340(11) 0.0225(11) -0.0020(9) -0.0039(8) 0.0081(9)
C7 0.0196(9) 0.0279(11) 0.0241(11) -0.0014(8) 0.0000(8) -0.0052(8)
C8 0.0305(11) 0.0242(11) 0.0411(14) -0.0054(10) 0.0106(10) 0.0068(9)
C9 0.0386(12) 0.0198(10) 0.0241(11) 0.0066(8) -0.0043(9) 0.0033(9)
C10 0.0294(10) 0.0162(9) 0.0214(10) -0.0006(8) -0.0029(8) -0.0007(8)
C11 0.0282(11) 0.0171(10) 0.0401(13) 0.0028(9) -0.0009(9) -0.0046(8)
C12 0.0333(11) 0.0143(9) 0.0226(11) 0.0027(8) -0.0047(9) 0.0042(8)
C13 0.0394(12) 0.0153(9) 0.0208(10) -0.0024(8) -0.0064(9) 0.0043(8)
C14 0.0185(9) 0.0172(9) 0.0245(10) -0.0023(8) -0.0005(8) -0.0025(7)
C15 0.0171(9) 0.0217(10) 0.0241(11) -0.0008(8) 0.0025(8) 0.0032(8)
C16 0.0201(9) 0.0259(10) 0.0212(10) 0.0007(8) -0.0065(8) 0.0001(8)
C17 0.0233(9) 0.0277(10) 0.0089(9) -0.0014(7) -0.0011(7) 0.0101(8)
C18 0.0220(9) 0.0351(11) 0.0097(9) -0.0027(8) 0.0002(7) 0.0090(8)
C19 0.0234(10) 0.0442(13) 0.0127(10) -0.0057(9) -0.0030(8) 0.0113(9)
C20 0.0342(11) 0.0415(13) 0.0124(10) -0.0041(9) -0.0020(8) 0.0225(10)
C21 0.0414(12) 0.0286(11) 0.0155(10) -0.0013(8) 0.0009(9) 0.0143(9)
C22 0.0309(10) 0.0265(10) 0.0118(9) -0.0041(8) -0.0002(8) 0.0088(8)
C23 0.0198(9) 0.0390(12) 0.0207(11) 0.0008(9) -0.0021(8) 0.0034(9)
C24 0.0458(14) 0.0517(15) 0.0232(12) -0.0013(11) -0.0086(10) 0.0280(12)
C25 0.0386(12) 0.0275(11) 0.0224(11) 0.0019(9) -0.0014(9) 0.0032(9)
C26 0.0190(9) 0.0208(9) 0.0112(9) 0.0016(7) 0.0014(7) 0.0038(7)
C27 0.0195(9) 0.0198(9) 0.0130(9) 0.0025(7) 0.0006(7) 0.0009(7)
C28 0.0238(9) 0.0182(9) 0.0158(9) -0.0009(7) 0.0004(8) 0.0015(8)
C29 0.0209(9) 0.0219(9) 0.0173(10) 0.0022(8) 0.0051(8) 0.0032(8)
C30 0.0170(8) 0.0232(10) 0.0189(10) 0.0003(8) 0.0013(7) -0.0003(8)
C31 0.0221(9) 0.0204(9) 0.0117(9) 0.0009(7) -0.0010(7) 0.0039(8)
C32 0.0222(9) 0.0269(10) 0.0191(10) -0.0014(8) 0.0012(8) 0.0000(8)
C33 0.0226(10) 0.0319(11) 0.0324(12) -0.0079(9) 0.0095(9) 0.0007(9)
C34 0.0235(10) 0.0278(11) 0.0244(11) -0.0078(9) 0.0005(8) 0.0003(8)

loop_
_atom_type_symbol
_atom_type_description
_atom_type_scat_dispersion_real
_atom_type_scat_dispersion_imag
_atom_type_scat_source
C C 0.0033 0.0016 'International Tables Vol C Tables 4.2.6.8 and 6.1.1.4'
H H 0.0000 0.0000 'International Tables Vol C Tables 4.2.6.8 and 6.1.1.4'
Si Si 0.0817 0.0704 'International Tables Vol C Tables 4.2.6.8 and 6.1.1.4'

loop_
_geom_angle_atom_site_label_1
_geom_angle_atom_site_label_2
_geom_angle_atom_site_label_3
_geom_angle
C4 Si1 C1 100.76(7)
C4 Si1 Si2 129.70(6)
C1 Si1 Si2 129.51(6)
C17 Si2 C26 113.27(8)
C17 Si2 Si1 122.26(6)
C26 Si2 Si1 124.47(6)
C6 Si3 C7 108.95(9)
C6 Si3 C5 106.50(9)
C7 Si3 C5 103.64(9)
C6 Si3 C1 114.21(9)
C7 Si3 C1 112.82(8)
C5 Si3 C1 110.02(9)
C10 Si4 C9 106.15(9)
C10 Si4 C8 104.88(10)
C9 Si4 C8 108.23(10)
C10 Si4 C1 113.28(8)
C9 Si4 C1 112.37(9)
C8 Si4 C1 111.47(9)
C13 Si5 C11 106.66(10)
C13 Si5 C12 108.82(9)
C11 Si5 C12 102.32(9)
C13 Si5 C4 112.20(8)
C11 Si5 C4 114.23(8)
C12 Si5 C4 112.00(8)
C14 Si6 C15 109.24(9)
C14 Si6 C16 103.15(9)
C15 Si6 C16 108.91(9)
C14 Si6 C4 111.88(8)
C15 Si6 C4 112.22(8)
C16 Si6 C4 111.03(8)
C2 C1 Si3 105.29(11)
C2 C1 Si4 111.17(12)
Si3 C1 Si4 109.85(8)
C2 C1 Si1 100.15(11)
Si3 C1 Si1 117.24(9)
Si4 C1 Si1 112.44(9)
C3 C2 C1 113.09(14)
C2 C3 C4 112.20(14)
C3 C4 Si5 111.69(11)
C3 C4 Si1 100.59(10)
Si5 C4 Si1 112.23(9)
C3 C4 Si6 105.84(11)
Si5 C4 Si6 109.00(8)
Si1 C4 Si6 117.04(9)
C18 C17 C22 117.42(17)
C18 C17 Si2 123.53(15)
C22 C17 Si2 119.05(15)
C19 C18 C17 120.11(19)
C19 C18 C23 115.91(18)
C17 C18 C23 123.98(18)
C20 C19 C18 122.4(2)
C19 C20 C21 117.55(19)
C19 C20 C24 121.6(2)
C21 C20 C24 120.9(2)
C22 C21 C20 122.2(2)
C21 C22 C17 120.17(19)
C21 C22 C25 117.99(19)
C17 C22 C25 121.84(18)
C31 C26 C27 117.42(16)
C31 C26 Si2 123.77(14)
C27 C26 Si2 118.81(13)
C28 C27 C26 120.47(17)
C28 C27 C32 118.30(17)
C26 C27 C32 121.21(16)
C27 C28 C29 121.81(17)
C30 C29 C28 117.66(17)
C30 C29 C33 121.17(17)
C28 C29 C33 121.16(18)
C29 C30 C31 122.62(17)
C30 C31 C26 119.98(17)
C30 C31 C34 116.63(17)
C26 C31 C34 123.38(16)

loop_
_geom_bond_atom_site_label_1
_geom_bond_atom_site_label_2
_geom_bond_distance
Si1 C4 1.9095(17)
Si1 C1 1.9133(17)
Si1 Si2 2.1697(7)
Si2 C17 1.8958(19)
Si2 C26 1.8992(18)
Si3 C6 1.871(2)
Si3 C7 1.875(2)
Si3 C5 1.8823(19)
Si3 C1 1.9059(18)
Si4 C10 1.866(2)
Si4 C9 1.867(2)
Si4 C8 1.880(2)
Si4 C1 1.9080(18)
Si5 C13 1.867(2)
Si5 C11 1.870(2)
Si5 C12 1.8748(19)
Si5 C4 1.9068(17)
Si6 C14 1.8690(18)
Si6 C15 1.8753(19)
Si6 C16 1.882(2)
Si6 C4 1.9126(17)
C1 C2 1.580(2)
C2 C3 1.536(2)
C3 C4 1.574(2)
C17 C18 1.413(3)
C17 C22 1.420(3)
C18 C19 1.397(3)
C18 C23 1.504(3)
C19 C20 1.375(3)
C20 C21 1.392(3)
C20 C24 1.513(3)
C21 C22 1.388(3)
C22 C25 1.507(3)
C26 C31 1.415(3)
C26 C27 1.420(3)
C27 C28 1.390(2)
C27 C32 1.509(3)
C28 C29 1.393(3)
C29 C30 1.379(3)
C29 C33 1.509(3)
C30 C31 1.394(2)
C31 C34 1.507(3)

loop_
_geom_torsion_atom_site_label_1
_geom_torsion_atom_site_label_2
_geom_torsion_atom_site_label_3
_geom_torsion_atom_site_label_4
_geom_torsion
Si3 C1 C2 C3 -150.88(12)
Si4 C1 C2 C3 90.21(15)
Si1 C1 C2 C3 -28.81(16)
C1 C2 C3 C4 42.34(19)
C2 C3 C4 Si5 88.74(15)
C2 C3 C4 Si1 -30.50(15)
C2 C3 C4 Si6 -152.77(12)
C26 Si2 C17 C18 -108.20(16)
Si1 Si2 C17 C18 72.16(17)
C26 Si2 C17 C22 72.44(16)
Si1 Si2 C17 C22 -107.20(14)
C22 C17 C18 C19 3.7(3)
Si2 C17 C18 C19 -175.69(14)
C22 C17 C18 C23 -176.49(17)
Si2 C17 C18 C23 4.1(3)
C17 C18 C19 C20 -1.2(3)
C23 C18 C19 C20 178.98(18)
C18 C19 C20 C21 -1.5(3)
C18 C19 C20 C24 179.65(18)
C19 C20 C21 C22 1.6(3)
C24 C20 C21 C22 -179.53(18)
C20 C21 C22 C17 0.9(3)
C20 C21 C22 C25 -178.46(18)
C18 C17 C22 C21 -3.6(3)
Si2 C17 C22 C21 175.84(14)
C18 C17 C22 C25 175.81(17)
Si2 C17 C22 C25 -4.8(2)
C17 Si2 C26 C31 -107.30(17)
Si1 Si2 C26 C31 72.33(17)
C17 Si2 C26 C27 71.69(17)
Si1 Si2 C26 C27 -108.68(14)
C31 C26 C27 C28 -1.8(3)
Si2 C26 C27 C28 179.18(14)
C31 C26 C27 C32 176.97(17)
Si2 C26 C27 C32 -2.1(2)
C26 C27 C28 C29 0.2(3)
C32 C27 C28 C29 -178.60(18)
C27 C28 C29 C30 1.5(3)
C27 C28 C29 C33 -179.47(18)
C28 C29 C30 C31 -1.5(3)
C33 C29 C30 C31 179.43(18)
C29 C30 C31 C26 -0.1(3)
C29 C30 C31 C34 179.04(18)
C27 C26 C31 C30 1.7(3)
Si2 C26 C31 C30 -179.27(14)
C27 C26 C31 C34 -177.35(18)
Si2 C26 C31 C34 1.7(3)
